data_4324715
loop_
_publ_author_name
'Fubin Han'
'Qiaoqiao Teng'
'Yong Zhang'
'Yaorong Wang'
'Qi Shen'

_publ_contact_author_email qshen@suda.edu.cn
_publ_contact_author_fax 86-512-65880305
_publ_contact_author_name 'Dr. Qi Shen'
_publ_contact_author_phone 86-512-65880306
_publ_section_title
;
 Influence of Schiff Base and Lanthanide Metals on the Synthesis,
 Stability, and Reactivity of Monoamido Lanthanide Complexes Bearing Two
 Schiff Bases
;
_journal_name_full 'Inorganic Chemistry'
_journal_page_first 2634
_journal_page_last 2643
_journal_paper_doi 10.1021/ic102529d
_journal_volume 50
_journal_year 2011
_chemical_formula_moiety 'C52 H61 N4 Nd O3, C4 H8 O'
_chemical_formula_sum 'C56 H69 N4 Nd O4'
_chemical_formula_weight 1006.39
_chemical_name_systematic
; 
 ? 
;
_space_group_IT_number 14
_symmetry_cell_setting monoclinic
_symmetry_Int_Tables_number 14
_symmetry_space_group_name_Hall '-P 2ybc'
_symmetry_space_group_name_H-M 'P 1 21/c 1'
_atom_sites_solution_hydrogens geom
_atom_sites_solution_primary direct
_atom_sites_solution_secondary difmap
_audit_creation_method SHELXL-97
_cell_angle_alpha 90.00
_cell_angle_beta 101.853(3)
_cell_angle_gamma 90.00
_cell_formula_units_Z 4
_cell_length_a 14.0041(16)
_cell_length_b 17.7799(17)
_cell_length_c 22.603(3)
_cell_measurement_reflns_used 22357
_cell_measurement_temperature 223(2)
_cell_measurement_theta_max 27.5
_cell_measurement_theta_min 3.1
_cell_volume 5508.0(11)
_computing_cell_refinement CrystalClear
_computing_data_collection CrystalClear
_computing_data_reduction CrystalStructure
_computing_structure_refinement 'SHELXL-97 (Sheldrick, 1997)'
_computing_structure_solution 'SHELXS-97 (Sheldrick, 1990)'
_diffrn_ambient_temperature 223(2)
_diffrn_detector_area_resol_mean 14.63
_diffrn_measured_fraction_theta_full 0.996
_diffrn_measured_fraction_theta_max 0.996
_diffrn_measurement_device_type 'Rigaku Saturn'
_diffrn_measurement_method \w
_diffrn_radiation_monochromator graphite
_diffrn_radiation_source 'fine-focus sealed tube'
_diffrn_radiation_type MoK\a
_diffrn_radiation_wavelength 0.71075
_diffrn_reflns_av_R_equivalents 0.0599
_diffrn_reflns_av_sigmaI/netI 0.1379
_diffrn_reflns_limit_h_max 12
_diffrn_reflns_limit_h_min -16
_diffrn_reflns_limit_k_max 20
_diffrn_reflns_limit_k_min -21
_diffrn_reflns_limit_l_max 27
_diffrn_reflns_limit_l_min -27
_diffrn_reflns_number 27699
_diffrn_reflns_theta_full 25.50
_diffrn_reflns_theta_max 25.50
_diffrn_reflns_theta_min 3.08
_exptl_absorpt_coefficient_mu 0.987
_exptl_absorpt_correction_T_max 0.906
_exptl_absorpt_correction_T_min 0.496
_exptl_absorpt_correction_type multi-scan
_exptl_absorpt_process_details 'Jacobson, R. (1998) Private communication'
_exptl_crystal_colour red
_exptl_crystal_density_diffrn 1.214
_exptl_crystal_description chip
_exptl_crystal_F_000 2100
_exptl_crystal_size_max 0.80
_exptl_crystal_size_mid 0.25
_exptl_crystal_size_min 0.10
_refine_diff_density_max 1.684
_refine_diff_density_min -0.716
_refine_diff_density_rms 0.122
_refine_ls_extinction_method none
_refine_ls_goodness_of_fit_ref 1.114
_refine_ls_hydrogen_treatment constr
_refine_ls_matrix_type full
_refine_ls_number_parameters 562
_refine_ls_number_reflns 10200
_refine_ls_number_restraints 6
_refine_ls_restrained_S_all 1.115
_refine_ls_R_factor_all 0.1112
_refine_ls_R_factor_gt 0.0882
_refine_ls_shift/su_max 0.000
_refine_ls_shift/su_mean 0.000
_refine_ls_structure_factor_coef Fsqd
_refine_ls_weighting_details 'calc w=1/[\s^2^(Fo^2^)+(0.1025P)^2^+15.6155P] where P=(Fo^2^+2Fc^2^)/3'
_refine_ls_weighting_scheme calc
_refine_ls_wR_factor_gt 0.2167
_refine_ls_wR_factor_ref 0.2358
_reflns_number_gt 7966
_reflns_number_total 10200
_reflns_threshold_expression >2sigma(I)
_cod_data_source_file ic102529d_si_001_04.cif
_cod_data_source_block complex4
_cod_original_cell_volume 5507.9(10)
_cod_original_sg_symbol_H-M 'P 21/c'
_cod_database_code 4324715

loop_
_symmetry_equiv_pos_as_xyz
'x, y, z'
'-x, y+1/2, -z+1/2'
'-x, -y, -z'
'x, -y-1/2, z-1/2'

loop_
_atom_site_label
_atom_site_type_symbol
_atom_site_fract_x
_atom_site_fract_y
_atom_site_fract_z
_atom_site_U_iso_or_equiv
_atom_site_adp_type
_atom_site_occupancy
_atom_site_symmetry_multiplicity
_atom_site_calc_flag
_atom_site_refinement_flags
_atom_site_disorder_assembly
_atom_site_disorder_group
Nd1 Nd 0.88464(3) 0.16929(2) 0.184412(18) 0.04581(18) Uani 1 1 d . . .
O1 O 0.7231(4) 0.1981(3) 0.1573(3) 0.0654(16) Uani 1 1 d . . .
O2 O 0.9047(4) 0.1572(3) 0.2839(2) 0.0498(13) Uani 1 1 d . . .
O3 O 0.9129(5) 0.1517(4) 0.0776(3) 0.0708(18) Uani 1 1 d . . .
O4 O 0.4438(13) 0.3796(11) 0.4243(9) 0.217(7) Uiso 1 1 d . . .
N1 N 0.7894(5) 0.0449(4) 0.1490(3) 0.0491(15) Uani 1 1 d . . .
N2 N 0.9811(5) 0.0496(3) 0.2041(3) 0.0469(15) Uani 1 1 d . . .
N3 N 1.0569(5) 0.1889(4) 0.2216(3) 0.0495(15) Uani 1 1 d . . .
N4 N 0.9522(5) 0.3001(4) 0.1622(3) 0.0553(17) Uani 1 1 d . . .
C1 C 0.6355(6) 0.1689(5) 0.1528(4) 0.057(2) Uani 1 1 d . . .
C2 C 0.5517(7) 0.2143(5) 0.1551(4) 0.064(2) Uani 1 1 d . . .
C3 C 0.4627(7) 0.1802(6) 0.1472(5) 0.075(3) Uani 1 1 d . . .
H3 H 0.4086 0.2111 0.1483 0.090 Uiso 1 1 calc R . .
C4 C 0.4448(7) 0.1045(7) 0.1379(5) 0.075(3) Uani 1 1 d . . .
C5 C 0.5261(7) 0.0575(6) 0.1386(5) 0.074(3) Uani 1 1 d . . .
H5 H 0.5176 0.0052 0.1339 0.088 Uiso 1 1 calc R . .
C6 C 0.6227(6) 0.0899(5) 0.1465(4) 0.062(2) Uani 1 1 d . . .
C7 C 0.6973(6) 0.0345(5) 0.1451(4) 0.057(2) Uani 1 1 d . . .
H7 H 0.6760 -0.0157 0.1408 0.069 Uiso 1 1 calc R . .
C8 C 0.8472(6) -0.0197(4) 0.1457(4) 0.0529(19) Uani 1 1 d . . .
C9 C 0.8139(7) -0.0850(5) 0.1149(4) 0.058(2) Uani 1 1 d . . .
H9 H 0.7507 -0.0870 0.0907 0.070 Uiso 1 1 calc R . .
C10 C 0.8758(9) -0.1491(5) 0.1200(5) 0.075(3) Uani 1 1 d . . .
H10 H 0.8525 -0.1935 0.0994 0.089 Uiso 1 1 calc R . .
C11 C 0.9689(8) -0.1478(5) 0.1544(5) 0.068(3) Uani 1 1 d . . .
H11 H 1.0076 -0.1914 0.1583 0.082 Uiso 1 1 calc R . .
C12 C 1.0058(7) -0.0814(4) 0.1835(4) 0.055(2) Uani 1 1 d . . .
C13 C 1.0996(7) -0.0751(5) 0.2195(4) 0.063(2) Uani 1 1 d . . .
H13 H 1.1412 -0.1172 0.2247 0.075 Uiso 1 1 calc R . .
C14 C 1.1317(7) -0.0092(5) 0.2471(4) 0.059(2) Uani 1 1 d . . .
H14 H 1.1940 -0.0062 0.2722 0.071 Uiso 1 1 calc R . .
C15 C 1.0702(6) 0.0553(5) 0.2378(4) 0.0512(19) Uani 1 1 d . . .
C16 C 0.9465(6) -0.0158(4) 0.1788(3) 0.0492(18) Uani 1 1 d . . .
C17 C 0.5642(7) 0.2995(6) 0.1653(5) 0.074(3) Uani 1 1 d . . .
C18 C 0.4691(9) 0.3379(7) 0.1713(7) 0.107(5) Uani 1 1 d . . .
H18A H 0.4799 0.3915 0.1768 0.161 Uiso 1 1 calc R . .
H18B H 0.4470 0.3174 0.2060 0.161 Uiso 1 1 calc R . .
H18C H 0.4198 0.3290 0.1350 0.161 Uiso 1 1 calc R . .
C19 C 0.6375(10) 0.3171(8) 0.2234(6) 0.120(6) Uani 1 1 d . . .
H19A H 0.7032 0.3135 0.2160 0.180 Uiso 1 1 calc R . .
H19B H 0.6297 0.2814 0.2545 0.180 Uiso 1 1 calc R . .
H19C H 0.6263 0.3677 0.2367 0.180 Uiso 1 1 calc R . .
C20 C 0.5960(10) 0.3337(7) 0.1153(8) 0.114(5) Uani 1 1 d . . .
H20A H 0.5448 0.3297 0.0793 0.171 Uiso 1 1 calc R . .
H20B H 0.6540 0.3082 0.1084 0.171 Uiso 1 1 calc R . .
H20C H 0.6109 0.3863 0.1241 0.171 Uiso 1 1 calc R . .
C21 C 0.3415(8) 0.0681(8) 0.1243(6) 0.095(4) Uani 1 1 d . . .
C22 C 0.3432(10) -0.0119(10) 0.1499(8) 0.146(4) Uani 1 1 d . . .
H22A H 0.2796 -0.0349 0.1368 0.219 Uiso 1 1 calc R . .
H22B H 0.3592 -0.0098 0.1938 0.219 Uiso 1 1 calc R . .
H22C H 0.3919 -0.0415 0.1355 0.219 Uiso 1 1 calc R . .
C23 C 0.2722(10) 0.1177(10) 0.1537(8) 0.146(4) Uani 1 1 d . . .
H23A H 0.2744 0.1692 0.1399 0.219 Uiso 1 1 calc R . .
H23B H 0.2931 0.1161 0.1974 0.219 Uiso 1 1 calc R . .
H23C H 0.2060 0.0988 0.1422 0.219 Uiso 1 1 calc R . .
C24 C 0.3051(10) 0.0685(10) 0.0573(8) 0.146(4) Uani 1 1 d . . .
H24A H 0.2388 0.0494 0.0479 0.219 Uiso 1 1 calc R . .
H24B H 0.3467 0.0369 0.0384 0.219 Uiso 1 1 calc R . .
H24C H 0.3061 0.1196 0.0423 0.219 Uiso 1 1 calc R . .
C25 C 0.9759(6) 0.1499(4) 0.3322(3) 0.0441(17) Uani 1 1 d . . .
C26 C 0.9560(6) 0.1521(4) 0.3917(4) 0.0491(18) Uani 1 1 d . . .
C27 C 1.0330(7) 0.1462(5) 0.4407(4) 0.056(2) Uani 1 1 d . . .
H27 H 1.0191 0.1485 0.4796 0.068 Uiso 1 1 calc R . .
C28 C 1.1294(6) 0.1373(5) 0.4360(4) 0.0517(19) Uani 1 1 d . A .
C29 C 1.1469(6) 0.1333(4) 0.3787(4) 0.0495(18) Uani 1 1 d . . .
H29 H 1.2118 0.1274 0.3743 0.059 Uiso 1 1 calc R . .
C30 C 1.0738(6) 0.1377(4) 0.3264(4) 0.0475(18) Uani 1 1 d . . .
C31 C 1.1018(6) 0.1310(4) 0.2639(3) 0.0454(17) Uani 1 1 d . . .
H31 H 1.1735 0.1350 0.2694 0.055 Uiso 1 1 calc R . .
C32 C 1.1028(6) 0.2574(4) 0.2224(3) 0.0462(17) Uani 1 1 d . . .
C33 C 1.1967(6) 0.2757(5) 0.2525(4) 0.060(2) Uani 1 1 d . . .
H33 H 1.2341 0.2390 0.2768 0.072 Uiso 1 1 calc R . .
C34 C 1.2378(8) 0.3462(6) 0.2483(5) 0.073(3) Uani 1 1 d . . .
H34 H 1.3024 0.3556 0.2683 0.088 Uiso 1 1 calc R . .
C35 C 1.1839(8) 0.4025(6) 0.2147(4) 0.074(3) Uani 1 1 d . . .
H35 H 1.2119 0.4501 0.2119 0.089 Uiso 1 1 calc R . .
C36 C 1.0884(7) 0.3888(5) 0.1852(4) 0.061(2) Uani 1 1 d . . .
C37 C 1.0260(8) 0.4427(5) 0.1504(4) 0.070(3) Uani 1 1 d . . .
H37 H 1.0500 0.4914 0.1461 0.084 Uiso 1 1 calc R . .
C38 C 0.9331(9) 0.4261(5) 0.1233(4) 0.071(3) Uani 1 1 d . . .
H38 H 0.8932 0.4624 0.1002 0.085 Uiso 1 1 calc R . .
C39 C 0.8975(8) 0.3538(5) 0.1303(4) 0.065(2) Uani 1 1 d . . .
H39 H 0.8326 0.3425 0.1118 0.078 Uiso 1 1 calc R . .
C40 C 1.0470(6) 0.3166(4) 0.1889(4) 0.0506(19) Uani 1 1 d . . .
C41 C 0.8503(7) 0.1627(5) 0.4000(4) 0.057(2) Uani 1 1 d . . .
C42 C 0.8418(8) 0.1612(6) 0.4671(4) 0.074(3) Uani 1 1 d . . .
H42A H 0.8662 0.1136 0.4851 0.111 Uiso 1 1 calc R . .
H42B H 0.7740 0.1671 0.4698 0.111 Uiso 1 1 calc R . .
H42C H 0.8799 0.2021 0.4886 0.111 Uiso 1 1 calc R . .
C43 C 0.8101(7) 0.2383(5) 0.3745(4) 0.068(2) Uani 1 1 d . . .
H43A H 0.8543 0.2781 0.3921 0.101 Uiso 1 1 calc R . .
H43B H 0.7466 0.2466 0.3841 0.101 Uiso 1 1 calc R . .
H43C H 0.8039 0.2383 0.3309 0.101 Uiso 1 1 calc R . .
C44 C 0.7854(7) 0.0975(5) 0.3691(5) 0.070(3) Uani 1 1 d . . .
H44A H 0.7825 0.0990 0.3259 0.105 Uiso 1 1 calc R . .
H44B H 0.7202 0.1028 0.3769 0.105 Uiso 1 1 calc R . .
H44C H 0.8130 0.0499 0.3852 0.105 Uiso 1 1 calc R . .
C45 C 1.2132(7) 0.1334(5) 0.4931(4) 0.066(2) Uani 1 1 d D . .
C46 C 1.1905(19) 0.1777(16) 0.5452(9) 0.108(4) Uani 0.50 1 d PD A 1
H46A H 1.1367 0.1541 0.5592 0.162 Uiso 0.50 1 calc PR A 1
H46B H 1.1726 0.2286 0.5321 0.162 Uiso 0.50 1 calc PR A 1
H46C H 1.2475 0.1788 0.5779 0.162 Uiso 0.50 1 calc PR A 1
C46' C 1.268(2) 0.2067(13) 0.5027(12) 0.108(4) Uani 0.50 1 d PD A 2
H46D H 1.3198 0.2030 0.5383 0.162 Uiso 0.50 1 calc PR A 2
H46E H 1.2236 0.2468 0.5081 0.162 Uiso 0.50 1 calc PR A 2
H46F H 1.2958 0.2175 0.4677 0.162 Uiso 0.50 1 calc PR A 2
C47 C 1.3010(16) 0.1778(17) 0.4822(12) 0.108(4) Uani 0.50 1 d PD A 1
H47A H 1.2877 0.2312 0.4839 0.162 Uiso 0.50 1 calc PR A 1
H47B H 1.3135 0.1652 0.4428 0.162 Uiso 0.50 1 calc PR A 1
H47C H 1.3577 0.1652 0.5131 0.162 Uiso 0.50 1 calc PR A 1
C47' C 1.2773(17) 0.0658(13) 0.4900(11) 0.108(4) Uani 0.50 1 d PD A 2
H47D H 1.3240 0.0607 0.5280 0.162 Uiso 0.50 1 calc PR A 2
H47E H 1.3118 0.0723 0.4573 0.162 Uiso 0.50 1 calc PR A 2
H47F H 1.2372 0.0209 0.4829 0.162 Uiso 0.50 1 calc PR A 2
C48 C 1.2075(19) 0.0574(13) 0.5230(11) 0.108(4) Uani 0.50 1 d PD A 1
H48A H 1.2477 0.0581 0.5634 0.162 Uiso 0.50 1 calc PR A 1
H48B H 1.2307 0.0186 0.4993 0.162 Uiso 0.50 1 calc PR A 1
H48C H 1.1404 0.0471 0.5253 0.162 Uiso 0.50 1 calc PR A 1
C48' C 1.181(2) 0.126(2) 0.5526(11) 0.108(4) Uani 0.50 1 d P A 2
H48D H 1.1356 0.0840 0.5502 0.162 Uiso 0.50 1 calc PR A 2
H48E H 1.1492 0.1717 0.5611 0.162 Uiso 0.50 1 calc PR A 2
H48F H 1.2374 0.1163 0.5846 0.162 Uiso 0.50 1 calc PR A 2
C49 C 1.0102(9) 0.1583(10) 0.0676(5) 0.119(6) Uani 1 1 d . . .
H49A H 1.0547 0.1261 0.0958 0.143 Uiso 1 1 calc R . .
H49B H 1.0329 0.2104 0.0737 0.143 Uiso 1 1 calc R . .
C50 C 1.0079(10) 0.1342(9) 0.0035(6) 0.103(4) Uani 1 1 d . . .
H50A H 1.0071 0.1779 -0.0230 0.123 Uiso 1 1 calc R . .
H50B H 1.0646 0.1029 0.0010 0.123 Uiso 1 1 calc R . .
C51 C 0.9153(10) 0.0903(7) -0.0133(6) 0.097(4) Uani 1 1 d . . .
H51A H 0.9272 0.0367 -0.0046 0.117 Uiso 1 1 calc R . .
H51B H 0.8865 0.0962 -0.0564 0.117 Uiso 1 1 calc R . .
C52 C 0.8488(8) 0.1226(7) 0.0251(5) 0.085(3) Uani 1 1 d . . .
H52A H 0.8079 0.1627 0.0035 0.101 Uiso 1 1 calc R . .
H52B H 0.8064 0.0835 0.0363 0.101 Uiso 1 1 calc R . .
C53 C 0.465(2) 0.3193(14) 0.3900(12) 0.203(10) Uiso 1 1 d . . .
H53A H 0.4935 0.3377 0.3567 0.244 Uiso 1 1 calc R . .
H53B H 0.4046 0.2923 0.3727 0.244 Uiso 1 1 calc R . .
C54 C 0.535(2) 0.2668(19) 0.4288(14) 0.264(14) Uiso 1 1 d . . .
H54A H 0.5008 0.2292 0.4484 0.317 Uiso 1 1 calc R . .
H54B H 0.5772 0.2413 0.4055 0.317 Uiso 1 1 calc R . .
C55 C 0.590(2) 0.3192(15) 0.4726(13) 0.217(11) Uiso 1 1 d D . .
H55A H 0.6398 0.3460 0.4562 0.260 Uiso 1 1 calc R . .
H55B H 0.6203 0.2939 0.5102 0.260 Uiso 1 1 calc R . .
C56 C 0.508(2) 0.3710(16) 0.4813(13) 0.231(11) Uiso 1 1 d D . .
H56A H 0.4735 0.3495 0.5107 0.277 Uiso 1 1 calc R . .
H56B H 0.5348 0.4200 0.4965 0.277 Uiso 1 1 calc R . .

loop_
_atom_site_aniso_label
_atom_site_aniso_U_11
_atom_site_aniso_U_22
_atom_site_aniso_U_33
_atom_site_aniso_U_23
_atom_site_aniso_U_13
_atom_site_aniso_U_12
Nd1 0.0459(3) 0.0431(3) 0.0476(3) -0.00002(19) 0.00767(18) 0.00133(18)
O1 0.043(3) 0.062(4) 0.091(5) -0.006(3) 0.012(3) 0.002(3)
O2 0.045(3) 0.062(3) 0.043(3) -0.001(3) 0.010(2) 0.000(2)
O3 0.063(4) 0.101(5) 0.050(3) -0.011(3) 0.015(3) -0.011(3)
N1 0.053(4) 0.047(4) 0.050(4) -0.001(3) 0.016(3) -0.006(3)
N2 0.045(4) 0.044(3) 0.051(4) -0.002(3) 0.011(3) -0.001(3)
N3 0.053(4) 0.052(4) 0.045(4) 0.007(3) 0.012(3) 0.000(3)
N4 0.058(4) 0.054(4) 0.056(4) -0.007(3) 0.017(3) 0.003(3)
C1 0.047(5) 0.070(6) 0.052(5) -0.002(4) 0.004(4) -0.004(4)
C2 0.054(5) 0.070(6) 0.064(5) -0.014(5) 0.003(4) 0.003(4)
C3 0.054(6) 0.095(8) 0.077(7) -0.003(6) 0.016(5) 0.013(5)
C4 0.050(6) 0.102(8) 0.075(6) 0.011(6) 0.018(5) 0.000(5)
C5 0.063(6) 0.073(6) 0.089(7) 0.003(6) 0.025(5) -0.008(5)
C6 0.046(5) 0.072(6) 0.068(6) 0.007(5) 0.011(4) 0.002(4)
C7 0.060(6) 0.057(5) 0.057(5) 0.000(4) 0.016(4) 0.005(4)
C8 0.066(5) 0.044(4) 0.051(4) 0.003(4) 0.018(4) -0.002(4)
C9 0.065(6) 0.052(5) 0.061(5) -0.008(4) 0.017(4) -0.011(4)
C10 0.107(9) 0.047(5) 0.085(7) -0.017(5) 0.053(7) -0.015(5)
C11 0.085(7) 0.054(5) 0.075(6) -0.004(5) 0.039(6) 0.005(5)
C12 0.069(6) 0.045(4) 0.056(5) 0.004(4) 0.026(4) 0.008(4)
C13 0.068(6) 0.058(5) 0.069(6) 0.008(5) 0.030(5) 0.023(4)
C14 0.064(5) 0.055(5) 0.059(5) 0.009(4) 0.017(4) 0.013(4)
C15 0.055(5) 0.053(5) 0.051(4) 0.005(4) 0.023(4) 0.009(4)
C16 0.061(5) 0.050(4) 0.041(4) -0.003(4) 0.021(4) -0.006(4)
C17 0.052(6) 0.079(7) 0.084(7) -0.002(6) 0.000(5) 0.013(5)
C18 0.082(8) 0.099(9) 0.130(11) -0.026(8) -0.002(8) 0.036(7)
C19 0.094(9) 0.119(10) 0.123(11) -0.061(9) -0.035(8) 0.032(8)
C20 0.086(9) 0.078(8) 0.167(15) -0.013(9) -0.001(9) 0.012(6)
C21 0.052(6) 0.127(10) 0.102(9) -0.003(8) 0.012(6) -0.011(6)
C22 0.068(5) 0.169(9) 0.200(10) 0.025(8) 0.025(6) -0.028(5)
C23 0.068(5) 0.169(9) 0.200(10) 0.025(8) 0.025(6) -0.028(5)
C24 0.068(5) 0.169(9) 0.200(10) 0.025(8) 0.025(6) -0.028(5)
C25 0.048(4) 0.035(4) 0.050(4) 0.001(3) 0.012(3) 0.004(3)
C26 0.054(5) 0.048(4) 0.047(4) 0.002(4) 0.016(4) -0.002(4)
C27 0.072(6) 0.051(4) 0.046(4) 0.005(4) 0.011(4) -0.006(4)
C28 0.055(5) 0.049(4) 0.046(4) 0.009(4) -0.001(4) -0.009(4)
C29 0.047(5) 0.044(4) 0.056(5) 0.006(4) 0.006(4) 0.000(3)
C30 0.050(5) 0.040(4) 0.053(5) 0.006(4) 0.013(4) 0.001(3)
C31 0.051(5) 0.043(4) 0.044(4) 0.001(3) 0.014(3) -0.001(3)
C32 0.046(4) 0.046(4) 0.047(4) -0.006(3) 0.011(3) -0.004(3)
C33 0.051(5) 0.070(6) 0.061(5) -0.002(5) 0.016(4) -0.006(4)
C34 0.070(7) 0.084(7) 0.068(6) -0.009(6) 0.021(5) -0.023(5)
C35 0.080(7) 0.081(7) 0.068(6) -0.019(6) 0.027(5) -0.020(6)
C36 0.080(7) 0.051(5) 0.060(5) -0.002(4) 0.031(5) -0.004(4)
C37 0.098(8) 0.043(5) 0.076(6) -0.001(5) 0.039(6) -0.003(5)
C38 0.102(8) 0.049(5) 0.067(6) 0.008(5) 0.032(6) 0.015(5)
C39 0.074(6) 0.059(5) 0.061(5) 0.004(5) 0.010(5) 0.008(5)
C40 0.058(5) 0.052(5) 0.045(4) -0.008(4) 0.017(4) 0.000(4)
C41 0.063(6) 0.054(5) 0.060(5) 0.004(4) 0.023(4) -0.005(4)
C42 0.078(7) 0.086(7) 0.065(6) 0.000(5) 0.033(5) -0.005(5)
C43 0.064(6) 0.069(6) 0.075(6) -0.008(5) 0.026(5) 0.008(5)
C44 0.062(6) 0.072(6) 0.082(6) -0.010(5) 0.031(5) -0.012(5)
C45 0.068(6) 0.078(6) 0.048(5) 0.005(5) 0.001(4) -0.004(5)
C46 0.087(8) 0.147(12) 0.075(7) 0.018(7) -0.023(5) -0.007(8)
C46' 0.087(8) 0.147(12) 0.075(7) 0.018(7) -0.023(5) -0.007(8)
C47 0.087(8) 0.147(12) 0.075(7) 0.018(7) -0.023(5) -0.007(8)
C47' 0.087(8) 0.147(12) 0.075(7) 0.018(7) -0.023(5) -0.007(8)
C48 0.087(8) 0.147(12) 0.075(7) 0.018(7) -0.023(5) -0.007(8)
C48' 0.087(8) 0.147(12) 0.075(7) 0.018(7) -0.023(5) -0.007(8)
C49 0.061(7) 0.233(18) 0.065(7) -0.007(9) 0.019(6) -0.026(9)
C50 0.090(9) 0.137(11) 0.088(8) -0.015(8) 0.036(7) 0.014(8)
C51 0.107(10) 0.098(9) 0.092(8) -0.016(7) 0.034(7) -0.001(7)
C52 0.090(8) 0.102(8) 0.061(6) 0.006(6) 0.015(5) -0.016(7)

loop_
_atom_type_symbol
_atom_type_description
_atom_type_scat_dispersion_real
_atom_type_scat_dispersion_imag
_atom_type_scat_source
C C 0.0033 0.0016 'International Tables Vol C Tables 4.2.6.8 and 6.1.1.4'
H H 0.0000 0.0000 'International Tables Vol C Tables 4.2.6.8 and 6.1.1.4'
N N 0.0061 0.0033 'International Tables Vol C Tables 4.2.6.8 and 6.1.1.4'
O O 0.0106 0.0060 'International Tables Vol C Tables 4.2.6.8 and 6.1.1.4'
Nd Nd -0.1943 3.0179 'International Tables Vol C Tables 4.2.6.8 and 6.1.1.4'

loop_
_geom_angle_atom_site_label_1
_geom_angle_atom_site_label_2
_geom_angle_atom_site_label_3
_geom_angle
O2 Nd1 O1 101.9(2)
O2 Nd1 N3 75.6(2)
O1 Nd1 N3 158.2(2)
O2 Nd1 N2 77.7(2)
O1 Nd1 N2 135.0(2)
N3 Nd1 N2 66.2(2)
O2 Nd1 O3 159.7(2)
O1 Nd1 O3 96.4(2)
N3 Nd1 O3 90.5(2)
N2 Nd1 O3 83.1(2)
O2 Nd1 N4 107.9(2)
O1 Nd1 N4 97.4(2)
N3 Nd1 N4 63.9(2)
N2 Nd1 N4 126.1(2)
O3 Nd1 N4 78.1(2)
O2 Nd1 N1 100.3(2)
O1 Nd1 N1 72.1(2)
N3 Nd1 N1 129.6(2)
N2 Nd1 N1 63.9(2)
O3 Nd1 N1 77.0(2)
N4 Nd1 N1 151.5(2)
C1 O1 Nd1 142.3(6)
C25 O2 Nd1 139.5(5)
C52 O3 C49 110.8(8)
C52 O3 Nd1 129.6(6)
C49 O3 Nd1 118.6(6)
C53 O4 C56 105(2)
C7 N1 C8 117.1(7)
C7 N1 Nd1 125.6(6)
C8 N1 Nd1 116.1(5)
C15 N2 C16 121.8(7)
C15 N2 Nd1 116.5(5)
C16 N2 Nd1 121.6(5)
C32 N3 C31 118.6(7)
C32 N3 Nd1 124.3(5)
C31 N3 Nd1 113.2(5)
C39 N4 C40 118.7(8)
C39 N4 Nd1 123.4(6)
C40 N4 Nd1 117.7(5)
O1 C1 C6 119.6(8)
O1 C1 C2 122.2(8)
C6 C1 C2 118.2(8)
C3 C2 C1 118.6(9)
C3 C2 C17 122.0(9)
C1 C2 C17 119.4(8)
C2 C3 C4 125.9(10)
C2 C3 H3 117.1
C4 C3 H3 117.1
C3 C4 C5 117.2(9)
C3 C4 C21 124.6(10)
C5 C4 C21 118.1(11)
C4 C5 C6 119.8(10)
C4 C5 H5 120.1
C6 C5 H5 120.1
C1 C6 C7 127.0(8)
C1 C6 C5 120.1(8)
C7 C6 C5 112.9(9)
N1 C7 C6 128.4(8)
N1 C7 H7 115.8
C6 C7 H7 115.8
C9 C8 N1 124.7(8)
C9 C8 C16 119.5(8)
N1 C8 C16 115.8(7)
C8 C9 C10 119.6(9)
C8 C9 H9 120.2
C10 C9 H9 120.2
C11 C10 C9 121.6(9)
C11 C10 H10 119.2
C9 C10 H10 119.2
C10 C11 C12 119.9(9)
C10 C11 H11 120.1
C12 C11 H11 120.1
C11 C12 C13 123.6(8)
C11 C12 C16 120.2(9)
C13 C12 C16 116.2(8)
C14 C13 C12 121.1(8)
C14 C13 H13 119.4
C12 C13 H13 119.4
C13 C14 C15 119.6(9)
C13 C14 H14 120.2
C15 C14 H14 120.2
N2 C15 C14 119.5(8)
N2 C15 C31 117.5(7)
C14 C15 C31 123.0(8)
N2 C16 C12 121.6(8)
N2 C16 C8 119.3(7)
C12 C16 C8 119.0(7)
C20 C17 C19 109.2(12)
C20 C17 C18 107.5(10)
C19 C17 C18 106.1(10)
C20 C17 C2 110.1(10)
C19 C17 C2 111.6(9)
C18 C17 C2 112.2(9)
C17 C18 H18A 109.5
C17 C18 H18B 109.5
H18A C18 H18B 109.5
C17 C18 H18C 109.5
H18A C18 H18C 109.5
H18B C18 H18C 109.5
C17 C19 H19A 109.5
C17 C19 H19B 109.5
H19A C19 H19B 109.5
C17 C19 H19C 109.5
H19A C19 H19C 109.5
H19B C19 H19C 109.5
C17 C20 H20A 109.5
C17 C20 H20B 109.5
H20A C20 H20B 109.5
C17 C20 H20C 109.5
H20A C20 H20C 109.5
H20B C20 H20C 109.5
C24 C21 C22 111.3(13)
C24 C21 C23 108.5(12)
C22 C21 C23 109.1(12)
C24 C21 C4 107.9(10)
C22 C21 C4 111.6(10)
C23 C21 C4 108.4(11)
C21 C22 H22A 109.5
C21 C22 H22B 109.5
H22A C22 H22B 109.5
C21 C22 H22C 109.5
H22A C22 H22C 109.5
H22B C22 H22C 109.5
C21 C23 H23A 109.5
C21 C23 H23B 109.5
H23A C23 H23B 109.5
C21 C23 H23C 109.5
H23A C23 H23C 109.5
H23B C23 H23C 109.5
C21 C24 H24A 109.5
C21 C24 H24B 109.5
H24A C24 H24B 109.5
C21 C24 H24C 109.5
H24A C24 H24C 109.5
H24B C24 H24C 109.5
O2 C25 C30 121.1(7)
O2 C25 C26 120.8(7)
C30 C25 C26 118.0(7)
C27 C26 C25 118.7(8)
C27 C26 C41 121.5(7)
C25 C26 C41 119.8(7)
C26 C27 C28 124.1(8)
C26 C27 H27 117.9
C28 C27 H27 117.9
C29 C28 C27 116.4(7)
C29 C28 C45 122.0(8)
C27 C28 C45 121.5(8)
C28 C29 C30 123.7(8)
C28 C29 H29 118.2
C30 C29 H29 118.2
C29 C30 C25 118.9(7)
C29 C30 C31 119.3(7)
C25 C30 C31 121.8(7)
N3 C31 C15 108.8(6)
N3 C31 C30 112.9(6)
C15 C31 C30 108.7(6)
N3 C31 H31 108.8
C15 C31 H31 108.8
C30 C31 H31 108.8
N3 C32 C33 127.4(8)
N3 C32 C40 116.2(7)
C33 C32 C40 116.4(7)
C32 C33 C34 122.8(9)
C32 C33 H33 118.6
C34 C33 H33 118.6
C35 C34 C33 120.2(10)
C35 C34 H34 119.9
C33 C34 H34 119.9
C34 C35 C36 119.9(10)
C34 C35 H35 120.0
C36 C35 H35 120.0
C35 C36 C40 119.8(9)
C35 C36 C37 124.7(9)
C40 C36 C37 115.6(9)
C38 C37 C36 121.8(9)
C38 C37 H37 119.1
C36 C37 H37 119.1
C37 C38 C39 118.9(9)
C37 C38 H38 120.6
C39 C38 H38 120.6
N4 C39 C38 122.5(10)
N4 C39 H39 118.8
C38 C39 H39 118.8
N4 C40 C36 122.5(8)
N4 C40 C32 116.7(7)
C36 C40 C32 120.8(8)
C43 C41 C26 110.5(7)
C43 C41 C42 106.9(7)
C26 C41 C42 112.8(8)
C43 C41 C44 110.6(8)
C26 C41 C44 110.0(7)
C42 C41 C44 105.9(7)
C41 C42 H42A 109.5
C41 C42 H42B 109.5
H42A C42 H42B 109.5
C41 C42 H42C 109.5
H42A C42 H42C 109.5
H42B C42 H42C 109.5
C41 C43 H43A 109.5
C41 C43 H43B 109.5
H43A C43 H43B 109.5
C41 C43 H43C 109.5
H43A C43 H43C 109.5
H43B C43 H43C 109.5
C41 C44 H44A 109.5
C41 C44 H44B 109.5
H44A C44 H44B 109.5
C41 C44 H44C 109.5
H44A C44 H44C 109.5
H44B C44 H44C 109.5
C46 C45 C46' 67.5(16)
C46 C45 C48' 36.9(15)
C46' C45 C48' 100.9(18)
C46 C45 C47' 132.5(15)
C46' C45 C47' 113.9(17)
C48' C45 C47' 104.9(17)
C46 C45 C48 94.5(16)
C46' C45 C48 141.0(14)
C48' C45 C48 58.0(16)
C47' C45 C48 53.0(14)
C46 C45 C47 99.4(17)
C46' C45 C47 33.9(15)
C48' C45 C47 126.2(17)
C47' C45 C47 84.1(17)
C48 C45 C47 130.6(17)
C46 C45 C28 112.4(12)
C46' C45 C28 110.8(12)
C48' C45 C28 115.4(12)
C47' C45 C28 110.5(11)
C48 C45 C28 107.9(10)
C47 C45 C28 109.8(12)
C45 C46 H46A 109.5
C45 C46 H46B 109.5
C45 C46 H46C 109.5
C45 C46' H46D 109.5
C45 C46' H46E 109.5
H46D C46' H46E 109.5
C45 C46' H46F 109.5
H46D C46' H46F 109.5
H46E C46' H46F 109.5
C45 C47 H47A 109.5
C45 C47 H47B 109.5
C45 C47 H47C 109.5
C45 C47' H47D 109.5
C45 C47' H47E 109.5
H47D C47' H47E 109.5
C45 C47' H47F 109.5
H47D C47' H47F 109.5
H47E C47' H47F 109.5
C45 C48 H48A 109.5
C45 C48 H48B 109.5
C45 C48 H48C 109.5
C45 C48' H48D 109.5
C45 C48' H48E 109.5
H48D C48' H48E 109.5
C45 C48' H48F 109.5
H48D C48' H48F 109.5
H48E C48' H48F 109.5
O3 C49 C50 107.2(9)
O3 C49 H49A 110.3
C50 C49 H49A 110.3
O3 C49 H49B 110.3
C50 C49 H49B 110.3
H49A C49 H49B 108.5
C51 C50 C49 103.8(10)
C51 C50 H50A 111.0
C49 C50 H50A 111.0
C51 C50 H50B 111.0
C49 C50 H50B 111.0
H50A C50 H50B 109.0
C50 C51 C52 105.1(10)
C50 C51 H51A 110.7
C52 C51 H51A 110.7
C50 C51 H51B 110.7
C52 C51 H51B 110.7
H51A C51 H51B 108.8
O3 C52 C51 104.9(9)
O3 C52 H52A 110.8
C51 C52 H52A 110.8
O3 C52 H52B 110.8
C51 C52 H52B 110.8
H52A C52 H52B 108.8
O4 C53 C54 110(2)
O4 C53 H53A 109.7
C54 C53 H53A 109.7
O4 C53 H53B 109.7
C54 C53 H53B 109.7
H53A C53 H53B 108.2
C55 C54 C53 101(3)
C55 C54 H54A 111.6
C53 C54 H54A 111.6
C55 C54 H54B 111.6
C53 C54 H54B 111.6
H54A C54 H54B 109.4
C54 C55 C56 100(2)
C54 C55 H55A 111.8
C56 C55 H55A 111.8
C54 C55 H55B 111.8
C56 C55 H55B 111.8
H55A C55 H55B 109.5
O4 C56 C55 108(2)
O4 C56 H56A 110.2
C55 C56 H56A 110.2
O4 C56 H56B 110.2
C55 C56 H56B 110.2
H56A C56 H56B 108.5

loop_
_geom_bond_atom_site_label_1
_geom_bond_atom_site_label_2
_geom_bond_distance
Nd1 O2 2.219(5)
Nd1 O1 2.277(6)
Nd1 N3 2.411(7)
Nd1 N2 2.511(6)
Nd1 O3 2.545(6)
Nd1 N4 2.598(7)
Nd1 N1 2.622(6)
O1 C1 1.317(10)
O2 C25 1.325(9)
O3 C52 1.429(12)
O3 C49 1.432(12)
O4 C53 1.39(2)
O4 C56 1.42(3)
N1 C7 1.288(10)
N1 C8 1.416(10)
N2 C15 1.325(10)
N2 C16 1.341(10)
N3 C32 1.376(10)
N3 C31 1.456(10)
N4 C39 1.339(11)
N4 C40 1.372(11)
C1 C6 1.420(12)
C1 C2 1.433(12)
C2 C3 1.365(13)
C2 C17 1.539(14)
C3 C4 1.377(15)
C3 H3 0.9400
C4 C5 1.410(14)
C4 C21 1.558(14)
C5 C6 1.447(13)
C5 H5 0.9400
C6 C7 1.441(12)
C7 H7 0.9400
C8 C9 1.384(11)
C8 C16 1.439(12)
C9 C10 1.423(13)
C9 H9 0.9400
C10 C11 1.373(15)
C10 H10 0.9400
C11 C12 1.398(12)
C11 H11 0.9400
C12 C13 1.400(13)
C12 C16 1.424(11)
C13 C14 1.361(12)
C13 H13 0.9400
C14 C15 1.423(11)
C14 H14 0.9400
C15 C31 1.500(11)
C17 C20 1.433(18)
C17 C19 1.524(15)
C17 C18 1.528(14)
C18 H18A 0.9700
C18 H18B 0.9700
C18 H18C 0.9700
C19 H19A 0.9700
C19 H19B 0.9700
C19 H19C 0.9700
C20 H20A 0.9700
C20 H20B 0.9700
C20 H20C 0.9700
C21 C24 1.49(2)
C21 C22 1.533(19)
C21 C23 1.56(2)
C22 H22A 0.9700
C22 H22B 0.9700
C22 H22C 0.9700
C23 H23A 0.9700
C23 H23B 0.9700
C23 H23C 0.9700
C24 H24A 0.9700
C24 H24B 0.9700
C24 H24C 0.9700
C25 C30 1.421(11)
C25 C26 1.429(11)
C26 C27 1.382(12)
C26 C41 1.541(12)
C27 C28 1.384(12)
C27 H27 0.9400
C28 C29 1.369(11)
C28 C45 1.557(11)
C29 C30 1.398(11)
C29 H29 0.9400
C30 C31 1.545(10)
C31 H31 0.9900
C32 C33 1.390(11)
C32 C40 1.432(11)
C33 C34 1.390(13)
C33 H33 0.9400
C34 C35 1.383(15)
C34 H34 0.9400
C35 C36 1.388(14)
C35 H35 0.9400
C36 C40 1.417(12)
C36 C37 1.421(13)
C37 C38 1.351(14)
C37 H37 0.9400
C38 C39 1.400(13)
C38 H38 0.9400
C39 H39 0.9400
C41 C43 1.524(12)
C41 C42 1.546(12)
C41 C44 1.548(12)
C42 H42A 0.9700
C42 H42B 0.9700
C42 H42C 0.9700
C43 H43A 0.9700
C43 H43B 0.9700
C43 H43C 0.9700
C44 H44A 0.9700
C44 H44B 0.9700
C44 H44C 0.9700
C45 C46 1.504(17)
C45 C46' 1.505(17)
C45 C48' 1.51(3)
C45 C47' 1.511(17)
C45 C48 1.520(17)
C45 C47 1.522(17)
C46 H46A 0.9700
C46 H46B 0.9700
C46 H46C 0.9700
C46' H46D 0.9700
C46' H46E 0.9700
C46' H46F 0.9700
C47 H47A 0.9700
C47 H47B 0.9700
C47 H47C 0.9700
C47' H47D 0.9700
C47' H47E 0.9700
C47' H47F 0.9700
C48 H48A 0.9700
C48 H48B 0.9700
C48 H48C 0.9700
C48' H48D 0.9700
C48' H48E 0.9700
C48' H48F 0.9700
C49 C50 1.505(16)
C49 H49A 0.9800
C49 H49B 0.9800
C50 C51 1.495(17)
C50 H50A 0.9800
C50 H50B 0.9800
C51 C52 1.512(15)
C51 H51A 0.9800
C51 H51B 0.9800
C52 H52A 0.9800
C52 H52B 0.9800
C53 C54 1.50(3)
C53 H53A 0.9800
C53 H53B 0.9800
C54 C55 1.46(3)
C54 H54A 0.9800
C54 H54B 0.9800
C55 C56 1.512(17)
C55 H55A 0.9800
C55 H55B 0.9800
C56 H56A 0.9800
C56 H56B 0.9800

loop_
_geom_torsion_atom_site_label_1
_geom_torsion_atom_site_label_2
_geom_torsion_atom_site_label_3
_geom_torsion_atom_site_label_4
_geom_torsion
O2 Nd1 O1 C1 -70.4(10)
N3 Nd1 O1 C1 -151.3(8)
N2 Nd1 O1 C1 14.0(11)
O3 Nd1 O1 C1 100.7(9)
N4 Nd1 O1 C1 179.5(9)
N1 Nd1 O1 C1 26.7(9)
O1 Nd1 O2 C25 -170.0(7)
N3 Nd1 O2 C25 -12.2(7)
N2 Nd1 O2 C25 56.1(7)
O3 Nd1 O2 C25 36.0(11)
N4 Nd1 O2 C25 -68.2(8)
N1 Nd1 O2 C25 116.3(7)
O2 Nd1 O3 C52 120.2(9)
O1 Nd1 O3 C52 -34.1(9)
N3 Nd1 O3 C52 166.5(9)
N2 Nd1 O3 C52 100.5(9)
N4 Nd1 O3 C52 -130.3(9)
N1 Nd1 O3 C52 35.8(8)
O2 Nd1 O3 C49 -47.3(12)
O1 Nd1 O3 C49 158.3(9)
N3 Nd1 O3 C49 -1.0(9)
N2 Nd1 O3 C49 -67.0(9)
N4 Nd1 O3 C49 62.1(9)
N1 Nd1 O3 C49 -131.8(9)
O2 Nd1 N1 C7 80.5(6)
O1 Nd1 N1 C7 -18.8(6)
N3 Nd1 N1 C7 160.2(6)
N2 Nd1 N1 C7 151.3(7)
O3 Nd1 N1 C7 -120.0(7)
N4 Nd1 N1 C7 -90.5(7)
O2 Nd1 N1 C8 -86.3(5)
O1 Nd1 N1 C8 174.4(6)
N3 Nd1 N1 C8 -6.6(6)
N2 Nd1 N1 C8 -15.5(5)
O3 Nd1 N1 C8 73.1(5)
N4 Nd1 N1 C8 102.7(6)
O2 Nd1 N2 C15 -63.6(5)
O1 Nd1 N2 C15 -158.2(5)
N3 Nd1 N2 C15 15.8(5)
O3 Nd1 N2 C15 109.5(5)
N4 Nd1 N2 C15 39.7(6)
N1 Nd1 N2 C15 -171.7(6)
O2 Nd1 N2 C16 120.3(6)
O1 Nd1 N2 C16 25.7(7)
N3 Nd1 N2 C16 -160.2(6)
O3 Nd1 N2 C16 -66.6(6)
N4 Nd1 N2 C16 -136.4(5)
N1 Nd1 N2 C16 12.3(5)
O2 Nd1 N3 C32 -108.3(6)
O1 Nd1 N3 C32 -22.4(10)
N2 Nd1 N3 C32 169.0(6)
O3 Nd1 N3 C32 86.7(6)
N4 Nd1 N3 C32 10.3(5)
N1 Nd1 N3 C32 160.2(5)
O2 Nd1 N3 C31 49.0(5)
O1 Nd1 N3 C31 135.0(6)
N2 Nd1 N3 C31 -33.7(5)
O3 Nd1 N3 C31 -115.9(5)
N4 Nd1 N3 C31 167.7(6)
N1 Nd1 N3 C31 -42.4(6)
O2 Nd1 N4 C39 -119.0(6)
O1 Nd1 N4 C39 -14.0(7)
N3 Nd1 N4 C39 177.7(7)
N2 Nd1 N4 C39 153.3(6)
O3 Nd1 N4 C39 81.1(7)
N1 Nd1 N4 C39 51.7(8)
O2 Nd1 N4 C40 55.5(6)
O1 Nd1 N4 C40 160.6(5)
N3 Nd1 N4 C40 -7.8(5)
N2 Nd1 N4 C40 -32.1(6)
O3 Nd1 N4 C40 -104.3(6)
N1 Nd1 N4 C40 -133.7(6)
Nd1 O1 C1 C6 -23.5(14)
Nd1 O1 C1 C2 155.5(7)
O1 C1 C2 C3 177.0(9)
C6 C1 C2 C3 -4.0(13)
O1 C1 C2 C17 -2.2(14)
C6 C1 C2 C17 176.8(9)
C1 C2 C3 C4 0.9(16)
C17 C2 C3 C4 -179.9(10)
C2 C3 C4 C5 2.4(17)
C2 C3 C4 C21 -175.2(10)
C3 C4 C5 C6 -2.4(15)
C21 C4 C5 C6 175.3(9)
O1 C1 C6 C7 1.0(14)
C2 C1 C6 C7 -178.0(9)
O1 C1 C6 C5 -177.0(8)
C2 C1 C6 C5 4.0(13)
C4 C5 C6 C1 -0.8(14)
C4 C5 C6 C7 -179.0(9)
C8 N1 C7 C6 -179.2(8)
Nd1 N1 C7 C6 14.1(12)
C1 C6 C7 N1 -0.3(15)
C5 C6 C7 N1 177.8(8)
C7 N1 C8 C9 28.4(11)
Nd1 N1 C8 C9 -163.6(6)
C7 N1 C8 C16 -149.6(7)
Nd1 N1 C8 C16 18.4(8)
N1 C8 C9 C10 -173.3(8)
C16 C8 C9 C10 4.6(12)
C8 C9 C10 C11 -0.8(14)
C9 C10 C11 C12 -2.3(14)
C10 C11 C12 C13 179.8(9)
C10 C11 C12 C16 1.3(13)
C11 C12 C13 C14 -179.7(8)
C16 C12 C13 C14 -1.1(12)
C12 C13 C14 C15 -2.1(13)
C16 N2 C15 C14 0.6(11)
Nd1 N2 C15 C14 -175.4(5)
C16 N2 C15 C31 180.0(6)
Nd1 N2 C15 C31 3.9(9)
C13 C14 C15 N2 2.5(12)
C13 C14 C15 C31 -176.9(7)
C15 N2 C16 C12 -4.1(11)
Nd1 N2 C16 C12 171.8(5)
C15 N2 C16 C8 176.3(7)
Nd1 N2 C16 C8 -7.9(9)
C11 C12 C16 N2 -177.1(7)
C13 C12 C16 N2 4.3(11)
C11 C12 C16 C8 2.5(11)
C13 C12 C16 C8 -176.1(7)
C9 C8 C16 N2 174.1(7)
N1 C8 C16 N2 -7.7(10)
C9 C8 C16 C12 -5.5(11)
N1 C8 C16 C12 172.6(7)
C3 C2 C17 C20 -114.3(12)
C1 C2 C17 C20 64.9(12)
C3 C2 C17 C19 124.2(12)
C1 C2 C17 C19 -56.6(14)
C3 C2 C17 C18 5.4(15)
C1 C2 C17 C18 -175.5(9)
C3 C4 C21 C24 89.2(15)
C5 C4 C21 C24 -88.3(14)
C3 C4 C21 C22 -148.2(13)
C5 C4 C21 C22 34.3(16)
C3 C4 C21 C23 -28.1(17)
C5 C4 C21 C23 154.4(11)
Nd1 O2 C25 C30 -8.8(12)
Nd1 O2 C25 C26 172.8(5)
O2 C25 C26 C27 -178.3(7)
C30 C25 C26 C27 3.3(11)
O2 C25 C26 C41 0.4(11)
C30 C25 C26 C41 -178.0(7)
C25 C26 C27 C28 -0.9(13)
C41 C26 C27 C28 -179.5(7)
C26 C27 C28 C29 -0.8(12)
C26 C27 C28 C45 178.1(8)
C27 C28 C29 C30 -0.2(12)
C45 C28 C29 C30 -179.0(8)
C28 C29 C30 C25 2.7(12)
C28 C29 C30 C31 -178.8(7)
O2 C25 C30 C29 177.5(7)
C26 C25 C30 C29 -4.1(11)
O2 C25 C30 C31 -1.0(11)
C26 C25 C30 C31 177.3(7)
C32 N3 C31 C15 -153.6(7)
Nd1 N3 C31 C15 47.6(7)
C32 N3 C31 C30 85.7(8)
Nd1 N3 C31 C30 -73.1(7)
N2 C15 C31 N3 -33.5(9)
C14 C15 C31 N3 145.9(7)
N2 C15 C31 C30 89.9(8)
C14 C15 C31 C30 -90.8(9)
C29 C30 C31 N3 -132.9(7)
C25 C30 C31 N3 45.7(10)
C29 C30 C31 C15 106.3(8)
C25 C30 C31 C15 -75.2(9)
C31 N3 C32 C33 11.2(12)
Nd1 N3 C32 C33 167.5(6)
C31 N3 C32 C40 -168.0(6)
Nd1 N3 C32 C40 -11.8(9)
N3 C32 C33 C34 177.3(8)
C40 C32 C33 C34 -3.5(12)
C32 C33 C34 C35 2.2(14)
C33 C34 C35 C36 0.1(14)
C34 C35 C36 C40 -0.9(13)
C34 C35 C36 C37 178.9(9)
C35 C36 C37 C38 -179.2(9)
C40 C36 C37 C38 0.6(13)
C36 C37 C38 C39 0.6(14)
C40 N4 C39 C38 -0.3(13)
Nd1 N4 C39 C38 174.2(7)
C37 C38 C39 N4 -0.8(14)
C39 N4 C40 C36 1.6(12)
Nd1 N4 C40 C36 -173.2(6)
C39 N4 C40 C32 -179.8(7)
Nd1 N4 C40 C32 5.4(9)
C35 C36 C40 N4 178.1(8)
C37 C36 C40 N4 -1.7(12)
C35 C36 C40 C32 -0.5(12)
C37 C36 C40 C32 179.7(7)
N3 C32 C40 N4 3.3(10)
C33 C32 C40 N4 -176.0(7)
N3 C32 C40 C36 -178.1(7)
C33 C32 C40 C36 2.6(11)
C27 C26 C41 C43 116.3(9)
C25 C26 C41 C43 -62.3(10)
C27 C26 C41 C42 -3.2(11)
C25 C26 C41 C42 178.2(7)
C27 C26 C41 C44 -121.2(9)
C25 C26 C41 C44 60.2(10)
C29 C28 C45 C46 149.2(15)
C27 C28 C45 C46 -29.6(17)
C29 C28 C45 C46' 75.8(17)
C27 C28 C45 C46' -103.0(16)
C29 C28 C45 C48' -170.4(17)
C27 C28 C45 C48' 10.8(19)
C29 C28 C45 C47' -51.5(16)
C27 C28 C45 C47' 129.7(14)
C29 C28 C45 C48 -107.9(16)
C27 C28 C45 C48 73.3(16)
C29 C28 C45 C47 39.6(17)
C27 C28 C45 C47 -139.2(15)
C52 O3 C49 C50 2.0(15)
Nd1 O3 C49 C50 171.8(9)
O3 C49 C50 C51 -18.8(16)
C49 C50 C51 C52 27.7(15)
C49 O3 C52 C51 15.5(13)
Nd1 O3 C52 C51 -152.8(7)
C50 C51 C52 O3 -27.0(13)
C56 O4 C53 C54 7(3)
O4 C53 C54 C55 -31(3)
C53 C54 C55 C56 39(3)
C53 O4 C56 C55 19(3)
C54 C55 C56 O4 -37(3)
